data_7229086
loop_
_publ_author_name
'Zba\<cnik, Marija'
'Pajski, Matea'
'Stilinovi\'c, Vladimir'
'Vitkovi\'c, Matea'
'Cin\<ci\'c, Dominik'

_publ_section_title
;
 The halogen bonding proclivity of the ortho-methoxy--hydroxy group in
 cocrystals of o-vanillin imines and diiodotetrafluoro-benzenes
;
_journal_name_full CrystEngComm
_journal_paper_doi 10.1039/C7CE01332A
_journal_year 2017
_chemical_formula_moiety (C18H15NO2)(C6F4I2)
_chemical_formula_sum 'C24 H15 F4 I2 N O2'
_chemical_formula_weight 679.17
_chemical_name_common (2-Methoxy-6-(naphthalen-1-yliminomethyl)-phenol)(1,3-diiodotetrafluorobenzene)
_chemical_name_systematic (2-Methoxy-6-(naphthalen-1-yliminomethyl)-phenol)(1,3-diiodotetrafluorobenzene)
_space_group_crystal_system monoclinic
_space_group_IT_number 4
_space_group_name_Hall 'P 2yb'
_space_group_name_H-M_alt 'P 1 21 1'
_symmetry_space_group_name_Hall 'P 2yb'
_symmetry_space_group_name_H-M 'P 1 21 1'
_atom_sites_solution_hydrogens geom
_audit_creation_method SHELXL-2014/7
_audit_update_record
;
2017-05-11 deposited with the CCDC.
2017-08-18 downloaded from the CCDC.
;
_cell_angle_alpha 90
_cell_angle_beta 99.614(4)
_cell_angle_gamma 90
_cell_formula_units_Z 2
_cell_length_a 6.5387(3)
_cell_length_b 15.6854(6)
_cell_length_c 11.6872(4)
_cell_measurement_reflns_used 3188
_cell_measurement_temperature 298(2)
_cell_measurement_theta_max 32.1065
_cell_measurement_theta_min 3.7604
_cell_volume 1181.83(8)
_computing_structure_refinement 'SHELXL-2014/7 (Sheldrick, 2014)'
_diffrn_ambient_temperature 298(2)
_diffrn_measured_fraction_theta_full 0.995
_diffrn_measured_fraction_theta_max 0.995
_diffrn_measurement_device_type 'Oxford Diffraction Xcalibur Kappa CCD'
_diffrn_radiation_monochromator graphite
_diffrn_radiation_type MoK\a
_diffrn_radiation_wavelength 0.71073
_diffrn_reflns_av_R_equivalents 0.0262
_diffrn_reflns_av_unetI/netI 0.0522
_diffrn_reflns_Laue_measured_fraction_full 0.995
_diffrn_reflns_Laue_measured_fraction_max 0.995
_diffrn_reflns_limit_h_max 8
_diffrn_reflns_limit_h_min -7
_diffrn_reflns_limit_k_max 18
_diffrn_reflns_limit_k_min -19
_diffrn_reflns_limit_l_max 13
_diffrn_reflns_limit_l_min -14
_diffrn_reflns_number 7305
_diffrn_reflns_point_group_measured_fraction_full 0.806
_diffrn_reflns_point_group_measured_fraction_max 0.792
_diffrn_reflns_theta_full 25.242
_diffrn_reflns_theta_max 26.997
_diffrn_reflns_theta_min 3.768
_diffrn_source 'fine-focus sealed tube'
_exptl_absorpt_coefficient_mu 2.714
_exptl_absorpt_correction_T_max 0.63329
_exptl_absorpt_correction_T_min 0.27646
_exptl_absorpt_correction_type multi-scan
_exptl_absorpt_process_details
;
CrysAlis RED (Oxford Diffraction, 2010), based on expressions derived by Clark
and Ried (1995)
;
_exptl_crystal_colour yellow
_exptl_crystal_density_diffrn 1.909
_exptl_crystal_description Parallelepiped
_exptl_crystal_F_000 648
_exptl_crystal_recrystallization_method 'Re-crystallisation from solvent: Acetone'
_exptl_crystal_size_max 0.433
_exptl_crystal_size_mid 0.205
_exptl_crystal_size_min 0.053
_refine_diff_density_max 0.630
_refine_diff_density_min -0.523
_refine_diff_density_rms 0.075
_refine_ls_extinction_method none
_refine_ls_goodness_of_fit_ref 0.876
_refine_ls_hydrogen_treatment constr
_refine_ls_matrix_type full
_refine_ls_number_parameters 299
_refine_ls_number_reflns 4085
_refine_ls_number_restraints 1
_refine_ls_restrained_S_all 0.876
_refine_ls_R_factor_all 0.0627
_refine_ls_R_factor_gt 0.0372
_refine_ls_shift/su_max 0.000
_refine_ls_shift/su_mean 0.000
_refine_ls_structure_factor_coef Fsqd
_refine_ls_weighting_details 'w=1/[\s^2^(Fo^2^)+(0.0486P)^2^] where P=(Fo^2^+2Fc^2^)/3'
_refine_ls_weighting_scheme calc
_refine_ls_wR_factor_gt 0.0800
_refine_ls_wR_factor_ref 0.0860
_reflns_Friedel_coverage 0.534
_reflns_Friedel_fraction_full 0.601
_reflns_Friedel_fraction_max 0.572
_reflns_number_gt 2729
_reflns_number_total 4085
_reflns_threshold_expression 'I > 2\s(I)'
_cod_data_source_file c7ce01332a2.cif
_cod_data_source_block shelx_CCDC2
_cod_database_code 7229086
_shelx_shelxl_version_number 2014/7
_shelx_space_group_comment
;
The symmetry employed for this shelxl refinement is uniquely defined
by the following loop, which should always be used as a source of
symmetry information in preference to the above space-group names.
They are only intended as comments.
;

loop_
_space_group_symop_operation_xyz
'x, y, z'
'-x, y+1/2, -z'

loop_
_atom_site_label
_atom_site_type_symbol
_atom_site_fract_x
_atom_site_fract_y
_atom_site_fract_z
_atom_site_U_iso_or_equiv
_atom_site_adp_type
_atom_site_occupancy
_atom_site_site_symmetry_order
_atom_site_calc_flag
_atom_site_refinement_flags_posn
_atom_site_refinement_flags_adp
C1 C 0.0969(11) 0.2630(6) 0.9415(6) 0.0433(18) Uani 1 1 d . .
C2 C 0.0282(11) 0.3081(5) 1.0299(6) 0.0376(18) Uani 1 1 d . .
C3 C -0.1539(12) 0.3570(6) 1.0064(7) 0.0445(19) Uani 1 1 d . .
C4 C -0.2595(13) 0.3606(6) 0.8940(8) 0.053(2) Uani 1 1 d . .
H4 H -0.3815 0.3921 0.8781 0.063 Uiso 1 1 calc R U
C5 C -0.1892(15) 0.3192(6) 0.8059(8) 0.060(3) Uani 1 1 d . .
H5 H -0.2606 0.3245 0.7305 0.071 Uiso 1 1 calc R U
C6 C -0.0127(13) 0.2692(7) 0.8274(7) 0.055(2) Uani 1 1 d . .
H6 H 0.0331 0.2401 0.7671 0.066 Uiso 1 1 calc R U
C13 C 0.7056(16) -0.0331(7) 1.3148(9) 0.064(3) Uani 1 1 d . .
H13 H 0.8147 -0.0714 1.3339 0.077 Uiso 1 1 calc R U
C14 C 0.5553(18) -0.0296(7) 1.3794(9) 0.073(3) Uani 1 1 d . .
H14 H 0.5612 -0.0656 1.4432 0.088 Uiso 1 1 calc R U
C15 C 0.3879(15) 0.0278(7) 1.3527(8) 0.062(3) Uani 1 1 d . .
H15 H 0.2828 0.0283 1.3974 0.074 Uiso 1 1 calc R U
C17 C -0.4078(15) 0.4325(8) 1.0922(11) 0.085(4) Uani 1 1 d . .
H17A H -0.4212 0.4793 1.0386 0.127 Uiso 1 1 calc R U
H17B H -0.4294 0.4523 1.1669 0.127 Uiso 1 1 calc R U
H17C H -0.5093 0.3897 1.0647 0.127 Uiso 1 1 calc R U
O1 O 0.1265(8) 0.3053(4) 1.1418(4) 0.0497(14) Uani 1 1 d . .
H1 H 0.2279 0.2739 1.1467 0.075 Uiso 1 1 calc R U
O2 O -0.2066(9) 0.3970(5) 1.1015(5) 0.0618(17) Uani 1 1 d . .
C7 C 0.2707(12) 0.2061(6) 0.9658(7) 0.047(2) Uani 1 1 d . .
H7 H 0.3151 0.1774 0.9048 0.057 Uiso 1 1 calc R U
C8 C 0.5325(12) 0.1348(5) 1.0923(8) 0.044(2) Uani 1 1 d . .
C9 C 0.6852(12) 0.1304(6) 1.0266(8) 0.048(2) Uani 1 1 d . .
H9 H 0.6825 0.1660 0.9628 0.057 Uiso 1 1 calc R U
C10 C 0.8453(14) 0.0720(6) 1.0559(9) 0.058(2) Uani 1 1 d . .
H10 H 0.9506 0.0697 1.0114 0.070 Uiso 1 1 calc R U
C11 C 0.8523(13) 0.0186(7) 1.1469(9) 0.064(3) Uani 1 1 d . .
H11 H 0.9605 -0.0204 1.1627 0.076 Uiso 1 1 calc R U
C12 C 0.6994(12) 0.0205(6) 1.2183(8) 0.052(2) Uani 1 1 d . .
C16 C 0.3804(13) 0.0823(6) 1.2618(8) 0.052(2) Uani 1 1 d . .
H16 H 0.2716 0.1210 1.2457 0.063 Uiso 1 1 calc R U
C101 C 0.7433(13) 0.2052(6) 0.4641(7) 0.047(2) Uani 1 1 d . .
C102 C 0.8270(14) 0.1375(6) 0.5297(8) 0.054(2) Uani 1 1 d . .
C103 C 0.7374(15) 0.1032(6) 0.6176(7) 0.052(2) Uani 1 1 d . .
C104 C 0.5566(16) 0.1397(7) 0.6382(8) 0.061(3) Uani 1 1 d . .
C105 C 0.4655(14) 0.2069(7) 0.5734(9) 0.056(2) Uani 1 1 d . .
C106 C 0.5586(13) 0.2385(6) 0.4868(8) 0.054(2) Uani 1 1 d . .
C217 C 0.5358(12) 0.0809(5) 1.1917(7) 0.043(2) Uani 1 1 d . .
N1 N 0.3669(9) 0.1939(4) 1.0705(6) 0.0423(16) Uani 1 1 d . .
F1 F 1.0042(9) 0.1031(4) 0.5084(5) 0.0690(15) Uani 1 1 d . .
F2 F 0.4607(10) 0.1101(5) 0.7241(5) 0.0858(19) Uani 1 1 d . .
F3 F 0.2919(8) 0.2419(5) 0.5991(5) 0.0854(18) Uani 1 1 d . .
F4 F 0.4678(10) 0.3036(4) 0.4236(5) 0.0801(17) Uani 1 1 d . .
I1 I 0.88456(10) 0.25674(4) 0.33101(5) 0.0678(2) Uani 1 1 d . .
I2 I 0.87324(12) 0.00389(5) 0.71896(6) 0.0825(3) Uani 1 1 d . .

loop_
_atom_site_aniso_label
_atom_site_aniso_U_11
_atom_site_aniso_U_22
_atom_site_aniso_U_33
_atom_site_aniso_U_23
_atom_site_aniso_U_13
_atom_site_aniso_U_12
C1 0.047(4) 0.041(5) 0.042(4) -0.001(4) 0.006(3) -0.009(4)
C2 0.038(4) 0.041(5) 0.033(4) 0.005(3) 0.006(3) 0.001(4)
C3 0.049(5) 0.038(5) 0.048(5) 0.002(4) 0.012(4) 0.005(4)
C4 0.047(5) 0.048(6) 0.058(6) 0.006(4) -0.006(4) 0.001(4)
C5 0.077(6) 0.052(6) 0.041(5) 0.001(4) -0.014(5) -0.004(5)
C6 0.063(5) 0.059(7) 0.042(4) -0.011(4) 0.008(4) -0.003(5)
C13 0.063(6) 0.048(6) 0.076(7) 0.000(5) -0.003(5) 0.001(5)
C14 0.101(8) 0.058(7) 0.054(6) 0.014(5) -0.009(6) -0.005(6)
C15 0.073(6) 0.060(7) 0.051(5) 0.000(4) 0.007(5) -0.016(5)
C17 0.062(6) 0.082(9) 0.110(10) -0.014(7) 0.013(6) 0.034(6)
O1 0.054(3) 0.058(4) 0.038(3) 0.002(3) 0.010(3) 0.017(3)
O2 0.062(4) 0.071(5) 0.053(4) 0.001(3) 0.013(3) 0.029(3)
C7 0.047(5) 0.052(6) 0.047(5) -0.010(4) 0.017(4) -0.005(4)
C8 0.042(5) 0.033(5) 0.054(5) -0.003(4) -0.001(4) 0.002(4)
C9 0.041(5) 0.048(6) 0.058(5) -0.003(4) 0.019(4) -0.001(4)
C10 0.043(5) 0.060(7) 0.075(7) -0.014(5) 0.018(5) 0.000(5)
C11 0.039(5) 0.060(7) 0.086(7) -0.015(6) -0.007(5) 0.013(5)
C12 0.039(4) 0.048(6) 0.063(5) 0.000(5) -0.004(4) -0.005(4)
C16 0.051(5) 0.046(6) 0.058(5) -0.006(4) 0.002(4) -0.002(4)
C101 0.055(5) 0.047(5) 0.041(5) -0.006(4) 0.012(4) -0.009(4)
C102 0.064(6) 0.050(6) 0.049(5) -0.007(4) 0.013(5) -0.007(5)
C103 0.071(6) 0.051(6) 0.035(4) -0.007(4) 0.011(4) -0.007(5)
C104 0.076(7) 0.069(7) 0.043(5) -0.013(5) 0.022(5) -0.020(6)
C105 0.051(5) 0.058(7) 0.062(6) -0.016(5) 0.016(5) 0.004(5)
C106 0.061(5) 0.050(7) 0.049(5) -0.005(4) 0.000(4) -0.002(5)
C217 0.039(4) 0.034(5) 0.053(5) -0.010(4) -0.001(4) -0.006(4)
N1 0.042(3) 0.043(4) 0.044(4) 0.001(3) 0.014(3) -0.002(3)
F1 0.071(3) 0.068(4) 0.074(4) 0.007(3) 0.027(3) 0.012(3)
F2 0.105(4) 0.091(5) 0.073(4) 0.004(3) 0.049(4) -0.011(4)
F3 0.073(3) 0.088(5) 0.099(4) -0.021(4) 0.028(3) 0.011(3)
F4 0.096(4) 0.061(4) 0.083(4) 0.005(3) 0.012(4) 0.012(3)
I1 0.0868(4) 0.0692(4) 0.0490(3) 0.0039(3) 0.0156(3) -0.0217(4)
I2 0.1111(6) 0.0718(5) 0.0661(4) 0.0184(4) 0.0186(4) 0.0085(4)

loop_
_atom_type_symbol
_atom_type_description
_atom_type_scat_dispersion_real
_atom_type_scat_dispersion_imag
_atom_type_scat_source
C C 0.0033 0.0016 'International Tables Vol C Tables 4.2.6.8 and 6.1.1.4'
H H 0.0000 0.0000 'International Tables Vol C Tables 4.2.6.8 and 6.1.1.4'
N N 0.0061 0.0033 'International Tables Vol C Tables 4.2.6.8 and 6.1.1.4'
O O 0.0106 0.0060 'International Tables Vol C Tables 4.2.6.8 and 6.1.1.4'
F F 0.0171 0.0103 'International Tables Vol C Tables 4.2.6.8 and 6.1.1.4'
I I -0.4742 1.8119 'International Tables Vol C Tables 4.2.6.8 and 6.1.1.4'

loop_
_geom_angle_atom_site_label_1
_geom_angle_atom_site_label_2
_geom_angle_atom_site_label_3
_geom_angle
C2 C1 C6 119.6(8)
C2 C1 C7 120.9(7)
C6 C1 C7 119.4(8)
O1 C2 C1 122.7(7)
O1 C2 C3 117.1(7)
C1 C2 C3 120.2(7)
O2 C3 C4 126.8(7)
O2 C3 C2 114.4(7)
C4 C3 C2 118.8(8)
C5 C4 C3 121.5(8)
C5 C4 H4 119.3
C3 C4 H4 119.3
C4 C5 C6 120.7(8)
C4 C5 H5 119.7
C6 C5 H5 119.7
C5 C6 C1 119.2(8)
C5 C6 H6 120.4
C1 C6 H6 120.4
C14 C13 C12 120.3(9)
C14 C13 H13 119.9
C12 C13 H13 119.9
C13 C14 C15 121.2(10)
C13 C14 H14 119.4
C15 C14 H14 119.4
C16 C15 C14 120.0(9)
C16 C15 H15 120.0
C14 C15 H15 120.0
O2 C17 H17A 109.5
O2 C17 H17B 109.5
H17A C17 H17B 109.5
O2 C17 H17C 109.5
H17A C17 H17C 109.5
H17B C17 H17C 109.5
C2 O1 H1 109.5
C3 O2 C17 118.3(7)
N1 C7 C1 121.6(7)
N1 C7 H7 119.2
C1 C7 H7 119.2
C9 C8 N1 122.9(8)
C9 C8 C217 120.9(8)
N1 C8 C217 116.1(8)
C8 C9 C10 119.3(9)
C8 C9 H9 120.4
C10 C9 H9 120.4
C11 C10 C9 121.9(9)
C11 C10 H10 119.1
C9 C10 H10 119.1
C10 C11 C12 121.4(9)
C10 C11 H11 119.3
C12 C11 H11 119.3
C13 C12 C11 122.5(9)
C13 C12 C217 119.7(8)
C11 C12 C217 117.9(9)
C15 C16 C217 120.6(9)
C15 C16 H16 119.7
C217 C16 H16 119.7
C102 C101 C106 117.8(8)
C102 C101 I1 122.0(7)
C106 C101 I1 120.2(7)
F1 C102 C101 119.1(8)
F1 C102 C103 118.1(9)
C101 C102 C103 122.8(9)
C104 C103 C102 117.1(9)
C104 C103 I2 121.0(7)
C102 C103 I2 121.9(7)
F2 C104 C103 120.5(10)
F2 C104 C105 117.5(9)
C103 C104 C105 122.0(9)
F3 C105 C106 121.3(10)
F3 C105 C104 119.7(9)
C106 C105 C104 119.0(8)
F4 C106 C105 118.5(8)
F4 C106 C101 120.3(9)
C105 C106 C101 121.2(9)
C16 C217 C12 118.2(8)
C16 C217 C8 123.1(8)
C12 C217 C8 118.6(8)
C7 N1 C8 120.3(7)

loop_
_geom_bond_atom_site_label_1
_geom_bond_atom_site_label_2
_geom_bond_distance
C1 C2 1.387(11)
C1 C6 1.409(10)
C1 C7 1.435(12)
C2 O1 1.358(8)
C2 C3 1.404(11)
C3 O2 1.369(10)
C3 C4 1.379(12)
C4 C5 1.361(13)
C4 H4 0.9300
C5 C6 1.383(13)
C5 H5 0.9300
C6 H6 0.9300
C13 C14 1.337(14)
C13 C12 1.402(13)
C13 H13 0.9300
C14 C15 1.411(14)
C14 H14 0.9300
C15 C16 1.359(13)
C15 H15 0.9300
C17 O2 1.416(10)
C17 H17A 0.9600
C17 H17B 0.9600
C17 H17C 0.9600
O1 H1 0.8200
C7 N1 1.293(10)
C7 H7 0.9300
C8 C9 1.359(11)
C8 N1 1.416(10)
C8 C217 1.435(12)
C9 C10 1.390(12)
C9 H9 0.9300
C10 C11 1.349(14)
C10 H10 0.9300
C11 C12 1.406(12)
C11 H11 0.9300
C12 C217 1.423(12)
C16 C217 1.408(12)
C16 H16 0.9300
C101 C102 1.369(13)
C101 C106 1.382(12)
C101 I1 2.099(8)
C102 F1 1.338(11)
C102 C103 1.375(12)
C103 C104 1.371(13)
C103 I2 2.065(10)
C104 F2 1.352(11)
C104 C105 1.374(14)
C105 F3 1.340(10)
C105 C106 1.359(13)
C106 F4 1.338(11)

loop_
_geom_torsion_atom_site_label_1
_geom_torsion_atom_site_label_2
_geom_torsion_atom_site_label_3
_geom_torsion_atom_site_label_4
_geom_torsion
C6 C1 C2 O1 -179.8(8)
C7 C1 C2 O1 3.9(12)
C6 C1 C2 C3 2.5(12)
C7 C1 C2 C3 -173.8(8)
O1 C2 C3 O2 1.0(10)
C1 C2 C3 O2 178.8(8)
O1 C2 C3 C4 -179.2(8)
C1 C2 C3 C4 -1.4(12)
O2 C3 C4 C5 178.7(9)
C2 C3 C4 C5 -1.1(13)
C3 C4 C5 C6 2.5(14)
C4 C5 C6 C1 -1.4(14)
C2 C1 C6 C5 -1.1(13)
C7 C1 C6 C5 175.2(8)
C12 C13 C14 C15 -0.1(15)
C13 C14 C15 C16 -1.8(15)
C4 C3 O2 C17 13.5(14)
C2 C3 O2 C17 -166.8(9)
C2 C1 C7 N1 1.1(12)
C6 C1 C7 N1 -175.1(8)
N1 C8 C9 C10 178.3(8)
C217 C8 C9 C10 0.7(13)
C8 C9 C10 C11 0.9(14)
C9 C10 C11 C12 -1.3(14)
C14 C13 C12 C11 -179.3(9)
C14 C13 C12 C217 2.1(14)
C10 C11 C12 C13 -178.7(9)
C10 C11 C12 C217 0.0(13)
C14 C15 C16 C217 1.6(14)
C106 C101 C102 F1 179.0(8)
I1 C101 C102 F1 0.0(11)
C106 C101 C102 C103 -1.3(13)
I1 C101 C102 C103 179.7(7)
F1 C102 C103 C104 179.7(8)
C101 C102 C103 C104 0.0(13)
F1 C102 C103 I2 2.0(11)
C101 C102 C103 I2 -177.7(7)
C102 C103 C104 F2 -179.2(8)
I2 C103 C104 F2 -1.5(12)
C102 C103 C104 C105 1.0(14)
I2 C103 C104 C105 178.7(7)
F2 C104 C105 F3 2.0(14)
C103 C104 C105 F3 -178.1(8)
F2 C104 C105 C106 179.6(8)
C103 C104 C105 C106 -0.5(14)
F3 C105 C106 F4 -3.0(13)
C104 C105 C106 F4 179.5(8)
F3 C105 C106 C101 176.7(8)
C104 C105 C106 C101 -0.9(14)
C102 C101 C106 F4 -178.6(8)
I1 C101 C106 F4 0.4(11)
C102 C101 C106 C105 1.8(13)
I1 C101 C106 C105 -179.2(7)
C15 C16 C217 C12 0.4(12)
C15 C16 C217 C8 177.8(8)
C13 C12 C217 C16 -2.2(12)
C11 C12 C217 C16 179.1(8)
C13 C12 C217 C8 -179.8(8)
C11 C12 C217 C8 1.5(11)
C9 C8 C217 C16 -179.3(7)
N1 C8 C217 C16 2.9(12)
C9 C8 C217 C12 -1.9(12)
N1 C8 C217 C12 -179.6(7)
C1 C7 N1 C8 177.4(8)
C9 C8 N1 C7 44.9(11)
C217 C8 N1 C7 -137.4(8)
